data_4122215
loop_
_publ_author_name
'Arnold, Polly L.'
'Stevens, Charlotte J.'
'Farnaby, Joy H.'
'Gardiner, Michael G.'
'Nichol, Gary S.'
'Love, Jason B.'

_publ_section_title
;
 New Chemistry from an Old Reagent: Mono- and Dinuclear Macrocyclic
 Uranium(III) Complexes from [U(BH4)3(THF)2].
;
_journal_issue 29
_journal_name_full 'Journal of the American Chemical Society'
_journal_page_first 10218
_journal_page_last 10221
_journal_paper_doi 10.1021/ja504835a
_journal_volume 136
_journal_year 2014
_chemical_formula_moiety 'C68 H59 I N10 O2 U2, 3(C5 H5 N)'
_chemical_formula_sum 'C83 H74 I N13 O2 U2'
_chemical_formula_weight 1888.51
_chemical_name_systematic
;
 ?
;
_space_group_IT_number 2
_symmetry_cell_setting triclinic
_symmetry_space_group_name_Hall '-P 1'
_symmetry_space_group_name_H-M 'P -1'
_atom_sites_solution_hydrogens geom
_atom_sites_solution_primary direct
_atom_sites_solution_secondary difmap
_audit_creation_method SHELXL-97
_cell_angle_alpha 87.395(2)
_cell_angle_beta 84.766(2)
_cell_angle_gamma 69.187(2)
_cell_formula_units_Z 2
_cell_length_a 11.0751(2)
_cell_length_b 15.0152(3)
_cell_length_c 24.1321(5)
_cell_measurement_temperature 170(2)
_cell_measurement_theta_max 25.6860
_cell_measurement_theta_min 3.2370
_cell_volume 3735.17(14)
_computing_cell_refinement
;
CrysAlisPro, Agilent Technologies,
Version 1.171.36.24 (release 03-12-2012 CrysAlis171 .NET)
(compiled Dec  3 2012,18:21:49)
;
_computing_data_collection
;
CrysAlisPro, Agilent Technologies,
Version 1.171.36.24 (release 03-12-2012 CrysAlis171 .NET)
(compiled Dec  3 2012,18:21:49)
;
_computing_data_reduction
;
CrysAlisPro, Agilent Technologies,
Version 1.171.36.24 (release 03-12-2012 CrysAlis171 .NET)
(compiled Dec  3 2012,18:21:49)
;
_computing_molecular_graphics ORTEP
_computing_publication_material MERCURY
_computing_structure_refinement 'SHELXL-97 (Sheldrick, 2008)'
_computing_structure_solution SIR-92
_diffrn_ambient_temperature 170(2)
_diffrn_detector_area_resol_mean 16.1042
_diffrn_measured_fraction_theta_full 0.998
_diffrn_measured_fraction_theta_max 0.998
_diffrn_measurement_device_type 'Xcalibur, Eos'
_diffrn_measurement_method '\w scans'
_diffrn_radiation_monochromator graphite
_diffrn_radiation_source 'fine-focus sealed tube'
_diffrn_radiation_type MoK\a
_diffrn_radiation_wavelength 0.71073
_diffrn_reflns_av_R_equivalents 0.0000
_diffrn_reflns_av_sigmaI/netI 0.0750
_diffrn_reflns_limit_h_max 11
_diffrn_reflns_limit_h_min -11
_diffrn_reflns_limit_k_max 15
_diffrn_reflns_limit_k_min -15
_diffrn_reflns_limit_l_max 25
_diffrn_reflns_limit_l_min 0
_diffrn_reflns_number 9100
_diffrn_reflns_theta_full 21.96
_diffrn_reflns_theta_max 21.96
_diffrn_reflns_theta_min 2.88
_exptl_absorpt_coefficient_mu 4.800
_exptl_absorpt_correction_T_max 1.00000
_exptl_absorpt_correction_T_min 0.78426
_exptl_absorpt_correction_type multi-scan
_exptl_absorpt_process_details
;
CrysAlisPro, Agilent Technologies,
Version 1.171.36.24 (release 03-12-2012 CrysAlis171 .NET)
(compiled Dec  3 2012,18:21:49)
Empirical absorption correction using spherical harmonics,
 implemented in SCALE3 ABSPACK scaling algorithm.
;
_exptl_crystal_colour YELLOW
_exptl_crystal_density_diffrn 1.679
_exptl_crystal_density_method 'not measured'
_exptl_crystal_description PLATE
_exptl_crystal_F_000 1832
_exptl_crystal_size_max 0.2395
_exptl_crystal_size_mid 0.1130
_exptl_crystal_size_min 0.0104
_platon_squeeze_details
;
;
_refine_diff_density_max 1.796
_refine_diff_density_min -0.719
_refine_diff_density_rms 0.145
_refine_ls_extinction_method none
_refine_ls_goodness_of_fit_ref 0.911
_refine_ls_hydrogen_treatment mixed
_refine_ls_matrix_type full
_refine_ls_number_parameters 918
_refine_ls_number_reflns 9100
_refine_ls_number_restraints 962
_refine_ls_restrained_S_all 0.867
_refine_ls_R_factor_all 0.0651
_refine_ls_R_factor_gt 0.0448
_refine_ls_shift/su_max 0.001
_refine_ls_shift/su_mean 0.000
_refine_ls_structure_factor_coef Fsqd
_refine_ls_weighting_details 'calc w=1/[\s^2^(Fo^2^)+(0.0460P)^2^+25.6506P] where P=(Fo^2^+2Fc^2^)/3'
_refine_ls_weighting_scheme calc
_refine_ls_wR_factor_gt 0.0961
_refine_ls_wR_factor_ref 0.1045
_reflns_number_gt 7133
_reflns_number_total 9100
_reflns_threshold_expression >2\s(I)
_cod_data_source_file ja504835a_si_002.cif
_cod_data_source_block '[(UIpy)(UOHpy)(u-O)L(A)]'
_cod_depositor_comments 'Adding full bibliography for 4122212--4122215.cif.'
_cod_original_cell_volume 3735.17(13)
_cod_database_code 4122215

loop_
_symmetry_equiv_pos_as_xyz
'x, y, z'
'-x, -y, -z'

loop_
_atom_site_label
_atom_site_type_symbol
_atom_site_fract_x
_atom_site_fract_y
_atom_site_fract_z
_atom_site_U_iso_or_equiv
_atom_site_adp_type
_atom_site_occupancy
_atom_site_symmetry_multiplicity
_atom_site_calc_flag
_atom_site_refinement_flags
C1 C 0.2335(9) 0.8180(7) 0.1539(4) 0.030(2) Uani 1 1 d U
H1 H 0.1429 0.8452 0.1502 0.036 Uiso 1 1 calc R
C2 C 0.2832(9) 0.7275(7) 0.1799(5) 0.030(2) Uani 1 1 d U
C3 C 0.2216(11) 0.6654(8) 0.2031(5) 0.049(3) Uani 1 1 d U
H3 H 0.1310 0.6781 0.2078 0.059 Uiso 1 1 calc R
C4 C 0.3183(10) 0.5828(7) 0.2175(5) 0.041(3) Uani 1 1 d U
H4 H 0.3069 0.5278 0.2347 0.049 Uiso 1 1 calc R
C5 C 0.4375(10) 0.5949(7) 0.2020(4) 0.029(2) Uani 1 1 d U
C6 C 0.5756(10) 0.5222(7) 0.2021(4) 0.029(2) Uani 1 1 d U
C7 C 0.5723(10) 0.4296(7) 0.2339(5) 0.035(3) Uani 1 1 d U
H7A H 0.6611 0.3924 0.2441 0.042 Uiso 1 1 calc R
H7B H 0.5168 0.4488 0.2690 0.042 Uiso 1 1 calc R
C8 C 0.5239(11) 0.3642(7) 0.2034(5) 0.040(3) Uani 1 1 d U
H8A H 0.4353 0.3993 0.1936 0.061 Uiso 1 1 calc R
H8B H 0.5248 0.3097 0.2274 0.061 Uiso 1 1 calc R
H8C H 0.5805 0.3415 0.1694 0.061 Uiso 1 1 calc R
C9 C 0.6272(10) 0.5015(7) 0.1408(4) 0.033(2) Uani 1 1 d U
H9A H 0.5685 0.4775 0.1225 0.039 Uiso 1 1 calc R
H9B H 0.6243 0.5621 0.1219 0.039 Uiso 1 1 calc R
C10 C 0.7640(10) 0.4301(8) 0.1323(5) 0.041(3) Uani 1 1 d U
H10A H 0.8236 0.4539 0.1492 0.062 Uiso 1 1 calc R
H10B H 0.7891 0.4211 0.0924 0.062 Uiso 1 1 calc R
H10C H 0.7677 0.3691 0.1498 0.062 Uiso 1 1 calc R
C11 C 0.6620(9) 0.5626(7) 0.2295(4) 0.026(2) Uani 1 1 d U
C12 C 0.7563(10) 0.5187(7) 0.2675(4) 0.034(2) Uani 1 1 d U
H12 H 0.7712 0.4584 0.2854 0.041 Uiso 1 1 calc R
C13 C 0.8235(10) 0.5796(7) 0.2741(4) 0.035(3) Uani 1 1 d U
H13 H 0.8927 0.5692 0.2970 0.043 Uiso 1 1 calc R
C14 C 0.7684(9) 0.6592(7) 0.2402(4) 0.024(2) Uani 1 1 d U
C15 C 0.8076(9) 0.7384(7) 0.2288(4) 0.025(2) Uani 1 1 d U
H15 H 0.8795 0.7426 0.2458 0.030 Uiso 1 1 calc R
C16 C 0.7891(9) 0.8856(7) 0.1835(4) 0.026(2) Uani 1 1 d U
C17 C 0.8493(9) 0.8947(7) 0.1331(4) 0.032(2) Uani 1 1 d U
H17 H 0.8668 0.8471 0.1058 0.039 Uiso 1 1 calc R
C18 C 0.8861(9) 0.9757(8) 0.1213(4) 0.032(2) Uani 1 1 d U
H18 H 0.9300 0.9810 0.0863 0.039 Uiso 1 1 calc R
C19 C 0.8597(9) 1.0448(7) 0.1589(4) 0.031(2) Uani 1 1 d U
H19 H 0.8838 1.0988 0.1497 0.037 Uiso 1 1 calc R
C20 C 0.7962(8) 1.0386(7) 0.2123(4) 0.024(2) Uani 1 1 d U
C21 C 0.7669(9) 1.1088(7) 0.2519(4) 0.026(2) Uani 1 1 d U
H21 H 0.7909 1.1629 0.2434 0.032 Uiso 1 1 calc R
C22 C 0.7040(9) 1.1029(7) 0.3033(4) 0.028(2) Uani 1 1 d U
C23 C 0.6777(10) 1.1724(8) 0.3455(5) 0.036(3) Uani 1 1 d U
H23 H 0.7013 1.2270 0.3380 0.043 Uiso 1 1 calc R
C24 C 0.6197(10) 1.1621(8) 0.3960(5) 0.046(3) Uani 1 1 d U
H24 H 0.6051 1.2086 0.4237 0.055 Uiso 1 1 calc R
C25 C 0.5802(9) 1.0819(8) 0.4081(5) 0.036(3) Uani 1 1 d U
H25 H 0.5381 1.0760 0.4435 0.043 Uiso 1 1 calc R
C26 C 0.6029(9) 1.0138(7) 0.3689(4) 0.027(2) Uani 1 1 d U
C27 C 0.6674(9) 1.0204(7) 0.3158(4) 0.025(2) Uani 1 1 d U
C28 C 0.6987(9) 0.9497(7) 0.2774(4) 0.024(2) Uani 1 1 d U
H28 H 0.6769 0.8947 0.2865 0.028 Uiso 1 1 calc R
C29 C 0.7613(8) 0.9556(7) 0.2256(4) 0.023(2) Uani 1 1 d U
C30 C 0.5992(9) 0.8804(7) 0.4219(4) 0.027(2) Uani 1 1 d U
H30 H 0.6578 0.8929 0.4440 0.033 Uiso 1 1 calc R
C31 C 0.5573(9) 0.8029(7) 0.4366(4) 0.028(2) Uani 1 1 d U
C32 C 0.5947(10) 0.7377(8) 0.4798(4) 0.037(3) Uani 1 1 d U
H32 H 0.6563 0.7340 0.5056 0.044 Uiso 1 1 calc R
C33 C 0.5234(10) 0.6791(7) 0.4776(4) 0.034(2) Uani 1 1 d U
H33 H 0.5267 0.6271 0.5021 0.041 Uiso 1 1 calc R
C34 C 0.4456(9) 0.7093(7) 0.4331(4) 0.027(2) Uani 1 1 d U
C35 C 0.3596(9) 0.6614(7) 0.4122(4) 0.026(2) Uani 1 1 d U
C36 C 0.3118(10) 0.6087(7) 0.4622(4) 0.034(3) Uani 1 1 d U
H36A H 0.2630 0.5719 0.4479 0.041 Uiso 1 1 calc R
H36B H 0.3884 0.5626 0.4789 0.041 Uiso 1 1 calc R
C37 C 0.2252(10) 0.6753(8) 0.5080(4) 0.042(3) Uani 1 1 d U
H37A H 0.2743 0.7092 0.5241 0.062 Uiso 1 1 calc R
H37B H 0.1970 0.6376 0.5371 0.062 Uiso 1 1 calc R
H37C H 0.1492 0.7214 0.4919 0.062 Uiso 1 1 calc R
C38 C 0.4408(10) 0.5851(7) 0.3670(4) 0.033(2) Uani 1 1 d U
H38A H 0.3826 0.5566 0.3520 0.039 Uiso 1 1 calc R
H38B H 0.4729 0.6180 0.3358 0.039 Uiso 1 1 calc R
C39 C 0.5559(11) 0.5053(8) 0.3892(5) 0.049(3) Uani 1 1 d U
H39A H 0.6084 0.5330 0.4083 0.074 Uiso 1 1 calc R
H39B H 0.6090 0.4666 0.3582 0.074 Uiso 1 1 calc R
H39C H 0.5244 0.4651 0.4154 0.074 Uiso 1 1 calc R
C40 C 0.2406(9) 0.7268(7) 0.3860(4) 0.024(2) Uani 1 1 d U
C41 C 0.1303(10) 0.7049(7) 0.3784(4) 0.033(3) Uani 1 1 d U
H41 H 0.1167 0.6476 0.3898 0.040 Uiso 1 1 calc R
C42 C 0.0450(9) 0.7812(7) 0.3515(4) 0.026(2) Uani 1 1 d U
H42 H -0.0376 0.7863 0.3407 0.032 Uiso 1 1 calc R
C43 C 0.1042(9) 0.8499(7) 0.3430(4) 0.022(2) Uani 1 1 d U
C44 C 0.0585(9) 0.9437(7) 0.3209(4) 0.024(2) Uani 1 1 d U
H44 H -0.0261 0.9680 0.3083 0.029 Uiso 1 1 calc R
C45 C 0.0727(8) 1.0911(7) 0.2947(4) 0.021(2) Uani 1 1 d U
C46 C 0.0011(9) 1.1672(7) 0.3266(4) 0.026(2) Uani 1 1 d U
H46 H -0.0147 1.1583 0.3655 0.031 Uiso 1 1 calc R
C47 C -0.0504(9) 1.2601(7) 0.3024(5) 0.032(2) Uani 1 1 d U
H47 H -0.0989 1.3128 0.3253 0.038 Uiso 1 1 calc R
C48 C -0.0302(9) 1.2739(7) 0.2461(5) 0.031(2) Uani 1 1 d U
H48 H -0.0661 1.3362 0.2307 0.037 Uiso 1 1 calc R
C49 C 0.0426(8) 1.1978(7) 0.2106(4) 0.023(2) Uani 1 1 d U
C50 C 0.0650(9) 1.2067(7) 0.1534(4) 0.026(2) Uani 1 1 d U
H50 H 0.0323 1.2682 0.1367 0.031 Uiso 1 1 calc R
C51 C 0.1342(9) 1.1282(7) 0.1191(4) 0.029(2) Uani 1 1 d U
C52 C 0.1521(9) 1.1371(8) 0.0604(4) 0.035(2) Uani 1 1 d U
H52 H 0.1207 1.1983 0.0431 0.041 Uiso 1 1 calc R
C53 C 0.2138(10) 1.0591(8) 0.0289(5) 0.037(3) Uani 1 1 d U
H53 H 0.2268 1.0661 -0.0102 0.045 Uiso 1 1 calc R
C54 C 0.2592(10) 0.9669(8) 0.0539(4) 0.033(2) Uani 1 1 d U
H54 H 0.2985 0.9123 0.0312 0.039 Uiso 1 1 calc R
C55 C 0.2467(9) 0.9566(7) 0.1099(4) 0.026(2) Uani 1 1 d U
C56 C 0.1822(8) 1.0363(7) 0.1444(4) 0.020(2) Uani 1 1 d U
C57 C 0.1641(8) 1.0264(7) 0.2012(4) 0.021(2) Uani 1 1 d U
H57 H 0.2005 0.9649 0.2176 0.025 Uiso 1 1 calc R
C58 C 0.0948(8) 1.1027(7) 0.2357(4) 0.021(2) Uani 1 1 d U
C59 C 0.2107(9) 1.0910(8) 0.4350(5) 0.035(2) Uani 1 1 d U
H59 H 0.2334 1.1265 0.4048 0.042 Uiso 1 1 calc R
C60 C 0.1343(10) 1.1409(8) 0.4789(5) 0.039(3) Uani 1 1 d U
H60 H 0.1079 1.2084 0.4792 0.047 Uiso 1 1 calc R
C61 C 0.0965(11) 1.0940(9) 0.5216(5) 0.049(3) Uani 1 1 d U
H61 H 0.0389 1.1276 0.5516 0.059 Uiso 1 1 calc R
C62 C 0.1436(11) 0.9957(9) 0.5210(5) 0.048(3) Uani 1 1 d U
H62 H 0.1244 0.9595 0.5516 0.057 Uiso 1 1 calc R
C63 C 0.2192(10) 0.9516(8) 0.4747(4) 0.038(3) Uani 1 1 d U
H63 H 0.2475 0.8840 0.4738 0.046 Uiso 1 1 calc R
C64 C 0.4720(8) 1.0390(7) 0.1857(4) 0.022(2) Uani 1 1 d U
H64 H 0.4605 1.0187 0.2230 0.027 Uiso 1 1 calc R
C65 C 0.4574(10) 1.1336(8) 0.1753(5) 0.039(3) Uani 1 1 d U
H65 H 0.4386 1.1770 0.2051 0.047 Uiso 1 1 calc R
C66 C 0.4707(11) 1.1642(8) 0.1204(5) 0.047(3) Uani 1 1 d U
H66 H 0.4600 1.2288 0.1119 0.057 Uiso 1 1 calc R
C67 C 0.4992(10) 1.0990(8) 0.0797(5) 0.040(3) Uani 1 1 d U
H67 H 0.5078 1.1175 0.0418 0.048 Uiso 1 1 calc R
C68 C 0.5157(9) 1.0055(7) 0.0937(4) 0.028(2) Uani 1 1 d U
H68 H 0.5384 0.9604 0.0647 0.034 Uiso 1 1 calc R
C69 C 0.2359(10) 0.3071(9) 0.2791(6) 0.054(3) Uani 1 1 d U
H69 H 0.2229 0.2792 0.2466 0.065 Uiso 1 1 calc R
C70 C 0.1847(12) 0.4021(10) 0.2815(6) 0.060(3) Uani 1 1 d U
H70 H 0.1337 0.4395 0.2534 0.072 Uiso 1 1 calc R
C71 C 0.2097(14) 0.4413(10) 0.3258(6) 0.070(4) Uani 1 1 d U
H71 H 0.1810 0.5086 0.3292 0.084 Uiso 1 1 calc R
C72 C 0.2778(14) 0.3823(11) 0.3663(6) 0.076(4) Uani 1 1 d U
H72 H 0.2943 0.4075 0.3990 0.091 Uiso 1 1 calc R
C73 C 0.3211(14) 0.2864(10) 0.3581(7) 0.072(4) Uani 1 1 d U
H73 H 0.3691 0.2447 0.3855 0.086 Uiso 1 1 calc R
C74 C 0.1890(16) 0.4176(13) 0.1282(8) 0.093(5) Uani 1 1 d U
H74 H 0.2422 0.3675 0.1503 0.112 Uiso 1 1 calc R
C75 C 0.2240(16) 0.4189(13) 0.0771(7) 0.093(5) Uani 1 1 d U
H75 H 0.3045 0.3740 0.0631 0.112 Uiso 1 1 calc R
C76 C 0.1489(17) 0.4828(14) 0.0421(7) 0.105(5) Uani 1 1 d U
H76 H 0.1724 0.4820 0.0033 0.126 Uiso 1 1 calc R
C77 C 0.0370(17) 0.5493(13) 0.0650(8) 0.107(6) Uani 1 1 d U
H77 H -0.0177 0.5966 0.0419 0.129 Uiso 1 1 calc R
C78 C 0.0044(15) 0.5477(13) 0.1205(8) 0.088(5) Uani 1 1 d U
H78 H -0.0737 0.5934 0.1361 0.106 Uiso 1 1 calc R
C79 C 0.2922(14) 0.7551(10) 0.9487(7) 0.071(4) Uani 1 1 d U
H79 H 0.2846 0.7944 0.9163 0.085 Uiso 1 1 calc R
C80 C 0.1872(15) 0.7715(12) 0.9833(8) 0.083(4) Uani 1 1 d U
H80 H 0.1070 0.8182 0.9745 0.100 Uiso 1 1 calc R
C81 C 0.1961(17) 0.7193(13) 1.0325(8) 0.093(5) Uani 1 1 d U
H81 H 0.1231 0.7301 1.0586 0.112 Uiso 1 1 calc R
C82 C 0.3137(17) 0.6515(12) 1.0423(7) 0.086(4) Uani 1 1 d U
H82 H 0.3236 0.6142 1.0755 0.103 Uiso 1 1 calc R
C83 C 0.4158(16) 0.6383(11) 1.0039(7) 0.084(4) Uani 1 1 d U
H83 H 0.4968 0.5915 1.0115 0.100 Uiso 1 1 calc R
N1 N 0.3060(7) 0.8650(5) 0.1351(3) 0.0237(17) Uani 1 1 d U
N2 N 0.4183(7) 0.6831(5) 0.1800(3) 0.0238(17) Uani 1 1 d U
N3 N 0.6688(7) 0.6487(5) 0.2136(3) 0.0238(17) Uani 1 1 d U
N4 N 0.7445(7) 0.8068(5) 0.1946(3) 0.0216(17) Uani 1 1 d U
N5 N 0.5597(7) 0.9347(6) 0.3790(3) 0.0275(18) Uani 1 1 d U
N6 N 0.4682(7) 0.7847(5) 0.4070(3) 0.0244(17) Uani 1 1 d U
N7 N 0.2278(7) 0.8137(5) 0.3630(3) 0.0203(17) Uani 1 1 d U
N8 N 0.1275(7) 0.9975(5) 0.3172(3) 0.0254(18) Uani 1 1 d U
N9 N 0.2561(7) 0.9966(6) 0.4309(3) 0.0281(18) Uani 1 1 d U
N10 N 0.5017(7) 0.9756(5) 0.1454(3) 0.0213(17) Uani 1 1 d U
N11 N 0.2990(10) 0.2506(8) 0.3145(5) 0.060(3) Uani 1 1 d U
N12 N 0.0835(14) 0.4806(12) 0.1540(6) 0.100(4) Uani 1 1 d U
N13 N 0.4087(12) 0.6880(9) 0.9554(5) 0.079(3) Uani 1 1 d U
I1 I 0.65806(7) 0.74306(5) 0.05868(3) 0.0388(2) Uani 1 1 d U
U1 U 0.52423(3) 0.79910(2) 0.177093(15) 0.01933(12) Uani 1 1 d U
U2 U 0.36596(3) 0.91260(3) 0.336613(15) 0.01980(12) Uani 1 1 d U
O1 O 0.4499(6) 0.8502(4) 0.2549(3) 0.0232(14) Uani 1 1 d U
O2 O 0.3563(7) 1.0486(5) 0.3126(3) 0.0318(17) Uani 1 1 d DU
H2 H 0.342(13) 1.106(2) 0.312(6) 0.10(6) Uiso 1 1 d D

loop_
_atom_site_aniso_label
_atom_site_aniso_U_11
_atom_site_aniso_U_22
_atom_site_aniso_U_33
_atom_site_aniso_U_23
_atom_site_aniso_U_13
_atom_site_aniso_U_12
C1 0.017(5) 0.024(5) 0.043(7) 0.003(5) 0.000(5) -0.002(4)
C2 0.022(5) 0.020(5) 0.052(7) -0.002(5) -0.004(5) -0.009(4)
C3 0.030(5) 0.033(6) 0.083(9) 0.007(6) 0.005(6) -0.011(5)
C4 0.039(5) 0.020(6) 0.065(8) 0.009(5) 0.005(6) -0.017(4)
C5 0.037(4) 0.018(5) 0.039(6) 0.004(4) -0.010(5) -0.016(4)
C6 0.036(5) 0.018(5) 0.037(5) -0.002(4) -0.002(4) -0.014(4)
C7 0.038(6) 0.017(5) 0.047(7) -0.004(5) 0.007(5) -0.008(4)
C8 0.049(7) 0.021(6) 0.056(8) 0.011(6) -0.010(6) -0.018(5)
C9 0.039(6) 0.021(6) 0.037(5) 0.005(5) -0.005(5) -0.008(4)
C10 0.043(6) 0.038(7) 0.040(7) -0.009(6) 0.000(5) -0.012(5)
C11 0.024(5) 0.014(5) 0.032(6) 0.001(4) -0.002(4) 0.000(4)
C12 0.038(6) 0.022(6) 0.036(7) 0.010(5) -0.009(5) -0.003(5)
C13 0.031(6) 0.031(6) 0.041(7) 0.004(5) -0.018(5) -0.004(5)
C14 0.020(5) 0.020(5) 0.026(6) -0.004(4) 0.005(4) 0.000(4)
C15 0.019(5) 0.029(5) 0.029(6) -0.006(4) -0.007(4) -0.007(4)
C16 0.016(5) 0.030(5) 0.034(5) 0.004(4) -0.004(4) -0.011(4)
C17 0.031(6) 0.037(6) 0.031(6) -0.001(5) 0.000(5) -0.014(5)
C18 0.031(6) 0.046(7) 0.026(6) 0.006(5) -0.007(5) -0.022(5)
C19 0.028(6) 0.032(6) 0.037(6) 0.011(4) -0.013(5) -0.016(5)
C20 0.011(5) 0.030(5) 0.033(5) 0.003(4) -0.011(4) -0.008(4)
C21 0.021(5) 0.021(5) 0.040(5) 0.006(4) -0.006(4) -0.010(5)
C22 0.022(5) 0.030(6) 0.035(5) -0.002(4) -0.005(4) -0.015(5)
C23 0.035(6) 0.035(6) 0.048(6) -0.008(5) -0.006(5) -0.023(5)
C24 0.043(7) 0.044(7) 0.058(7) -0.023(6) 0.004(6) -0.022(6)
C25 0.028(6) 0.051(7) 0.035(6) -0.012(5) 0.001(5) -0.024(5)
C26 0.018(5) 0.026(5) 0.042(6) -0.004(4) -0.009(4) -0.012(4)
C27 0.018(5) 0.024(5) 0.035(5) 0.002(4) -0.009(4) -0.009(4)
C28 0.021(5) 0.020(5) 0.032(5) 0.005(4) -0.007(4) -0.009(5)
C29 0.007(5) 0.030(5) 0.034(5) 0.001(4) -0.007(4) -0.006(4)
C30 0.019(5) 0.028(6) 0.033(6) -0.004(4) -0.006(4) -0.005(4)
C31 0.029(6) 0.024(6) 0.026(6) 0.003(4) -0.005(4) -0.003(4)
C32 0.040(6) 0.051(7) 0.023(6) 0.012(5) -0.009(5) -0.020(5)
C33 0.046(7) 0.030(6) 0.028(6) 0.007(5) -0.010(5) -0.013(5)
C34 0.026(5) 0.015(5) 0.033(6) 0.006(4) -0.003(4) 0.002(4)
C35 0.036(5) 0.016(5) 0.022(5) 0.009(4) -0.002(4) -0.005(4)
C36 0.035(6) 0.030(6) 0.035(6) 0.011(4) -0.001(5) -0.009(5)
C37 0.034(7) 0.048(8) 0.035(6) 0.007(5) 0.005(5) -0.008(6)
C38 0.035(6) 0.024(6) 0.033(6) 0.002(4) -0.004(5) -0.003(4)
C39 0.050(7) 0.044(7) 0.030(7) 0.006(6) 0.000(6) 0.010(5)
C40 0.026(5) 0.023(5) 0.019(5) 0.005(4) 0.002(4) -0.005(4)
C41 0.046(6) 0.020(5) 0.039(7) 0.005(5) -0.011(5) -0.018(5)
C42 0.026(5) 0.026(6) 0.032(6) 0.001(5) -0.005(5) -0.015(4)
C43 0.025(5) 0.028(5) 0.016(5) 0.006(4) -0.007(4) -0.012(4)
C44 0.023(5) 0.024(5) 0.023(6) 0.007(4) -0.002(4) -0.007(4)
C45 0.012(5) 0.016(4) 0.032(5) 0.004(4) -0.008(4) 0.000(4)
C46 0.024(6) 0.018(5) 0.035(6) 0.000(4) -0.005(5) -0.007(4)
C47 0.025(6) 0.021(5) 0.047(6) -0.002(5) -0.013(5) -0.001(4)
C48 0.022(6) 0.016(5) 0.049(5) 0.001(4) -0.012(5) 0.003(4)
C49 0.010(5) 0.016(5) 0.039(5) 0.010(4) -0.010(4) 0.001(4)
C50 0.023(6) 0.018(5) 0.038(5) 0.016(4) -0.007(5) -0.009(4)
C51 0.020(5) 0.032(5) 0.036(5) 0.009(4) -0.010(5) -0.009(4)
C52 0.024(6) 0.033(6) 0.041(5) 0.016(4) -0.010(5) -0.002(5)
C53 0.031(6) 0.040(6) 0.030(6) 0.013(4) -0.002(5) -0.001(5)
C54 0.036(6) 0.034(5) 0.029(5) 0.001(4) -0.008(5) -0.010(5)
C55 0.028(5) 0.032(5) 0.024(5) 0.004(4) 0.000(4) -0.017(4)
C56 0.012(5) 0.023(4) 0.026(4) 0.002(4) -0.007(4) -0.006(4)
C57 0.013(5) 0.020(5) 0.029(5) 0.004(4) -0.004(4) -0.004(4)
C58 0.015(5) 0.018(4) 0.032(4) 0.008(3) -0.005(4) -0.008(4)
C59 0.027(6) 0.034(5) 0.042(6) -0.007(5) 0.003(5) -0.009(5)
C60 0.035(6) 0.032(6) 0.043(7) -0.011(5) -0.008(5) 0.001(5)
C61 0.048(7) 0.053(6) 0.043(7) -0.010(6) -0.002(6) -0.013(6)
C62 0.045(7) 0.053(6) 0.039(6) -0.004(6) 0.002(5) -0.011(6)
C63 0.045(7) 0.038(6) 0.027(5) 0.000(4) -0.006(5) -0.007(5)
C64 0.013(5) 0.029(5) 0.027(5) -0.004(4) 0.007(4) -0.012(5)
C65 0.044(7) 0.029(5) 0.049(6) -0.012(5) 0.007(6) -0.020(6)
C66 0.046(7) 0.020(6) 0.067(7) 0.008(5) 0.007(7) -0.004(6)
C67 0.044(7) 0.034(6) 0.041(6) 0.017(5) 0.000(6) -0.015(6)
C68 0.028(6) 0.028(5) 0.026(5) 0.002(4) 0.006(5) -0.008(5)
C69 0.022(7) 0.045(7) 0.087(9) -0.002(6) 0.018(6) -0.008(6)
C70 0.053(8) 0.057(7) 0.073(9) -0.011(7) -0.001(7) -0.022(6)
C71 0.088(10) 0.043(7) 0.083(10) -0.005(6) -0.006(8) -0.029(7)
C72 0.094(11) 0.070(8) 0.069(9) -0.012(7) -0.013(8) -0.032(8)
C73 0.084(10) 0.056(7) 0.077(9) 0.004(7) -0.003(8) -0.027(8)
C74 0.068(9) 0.118(13) 0.089(9) 0.001(10) -0.003(8) -0.027(8)
C75 0.079(11) 0.105(13) 0.077(9) -0.016(9) -0.005(8) -0.010(8)
C76 0.096(12) 0.126(15) 0.074(10) -0.010(9) -0.002(8) -0.015(9)
C77 0.093(11) 0.098(13) 0.108(10) 0.009(10) 0.002(10) -0.009(8)
C78 0.053(9) 0.109(12) 0.102(10) -0.039(9) 0.005(8) -0.027(7)
C79 0.065(8) 0.070(10) 0.087(10) 0.000(8) -0.029(7) -0.031(7)
C80 0.059(7) 0.083(11) 0.116(12) -0.026(8) -0.018(8) -0.030(8)
C81 0.089(9) 0.103(13) 0.102(11) -0.035(9) 0.011(10) -0.051(8)
C82 0.113(11) 0.092(12) 0.069(9) -0.004(9) -0.012(8) -0.055(9)
C83 0.083(9) 0.083(11) 0.088(11) 0.012(8) -0.024(7) -0.032(8)
N1 0.023(4) 0.022(4) 0.026(5) -0.002(3) -0.005(3) -0.008(3)
N2 0.027(4) 0.017(4) 0.028(5) -0.003(3) 0.000(4) -0.009(3)
N3 0.021(4) 0.012(4) 0.037(5) 0.004(3) -0.007(3) -0.004(3)
N4 0.016(4) 0.027(4) 0.021(4) 0.001(3) 0.002(3) -0.008(3)
N5 0.022(4) 0.035(5) 0.030(5) 0.002(4) -0.008(3) -0.014(4)
N6 0.024(4) 0.018(4) 0.027(4) 0.001(3) -0.005(3) -0.002(3)
N7 0.018(4) 0.017(4) 0.025(5) 0.005(3) -0.004(3) -0.005(3)
N8 0.020(4) 0.019(4) 0.034(5) 0.010(4) -0.009(4) -0.003(3)
N9 0.020(4) 0.028(4) 0.032(4) -0.001(4) -0.006(3) -0.002(4)
N10 0.020(4) 0.018(4) 0.027(4) 0.004(3) 0.000(4) -0.007(3)
N11 0.050(7) 0.065(7) 0.075(8) -0.004(5) 0.004(6) -0.033(6)
N12 0.076(9) 0.146(13) 0.081(9) -0.024(8) 0.000(7) -0.041(8)
N13 0.076(7) 0.079(9) 0.082(8) 0.003(7) -0.014(7) -0.028(6)
I1 0.0491(5) 0.0319(5) 0.0317(4) -0.0038(3) 0.0054(4) -0.0116(4)
U1 0.0195(2) 0.0147(2) 0.0232(2) -0.00004(17) -0.00264(17) -0.00525(17)
U2 0.0191(2) 0.0179(2) 0.0216(2) 0.00355(17) -0.00267(17) -0.00566(17)
O1 0.028(3) 0.015(3) 0.029(3) 0.003(3) -0.001(3) -0.011(3)
O2 0.030(4) 0.021(4) 0.044(5) 0.012(3) -0.008(3) -0.009(3)

loop_
_atom_type_symbol
_atom_type_description
_atom_type_scat_dispersion_real
_atom_type_scat_dispersion_imag
_atom_type_scat_source
C C 0.0033 0.0016 'International Tables Vol C Tables 4.2.6.8 and 6.1.1.4'
H H 0.0000 0.0000 'International Tables Vol C Tables 4.2.6.8 and 6.1.1.4'
N N 0.0061 0.0033 'International Tables Vol C Tables 4.2.6.8 and 6.1.1.4'
I I -0.4742 1.8119 'International Tables Vol C Tables 4.2.6.8 and 6.1.1.4'
U U -9.6767 9.6646 'International Tables Vol C Tables 4.2.6.8 and 6.1.1.4'
O O 0.0106 0.0060 'International Tables Vol C Tables 4.2.6.8 and 6.1.1.4'

loop_
_geom_angle_atom_site_label_1
_geom_angle_atom_site_label_2
_geom_angle_atom_site_label_3
_geom_angle
N1 C1 C2 122.6(9)
N1 C1 H1 118.7
C2 C1 H1 118.7
N2 C2 C3 109.9(9)
N2 C2 C1 118.4(8)
C3 C2 C1 131.5(9)
C4 C3 C2 106.6(9)
C4 C3 H3 126.7
C2 C3 H3 126.7
C3 C4 C5 107.2(9)
C3 C4 H4 126.4
C5 C4 H4 126.4
N2 C5 C4 110.9(9)
N2 C5 C6 119.3(8)
C4 C5 C6 129.5(9)
C11 C6 C5 110.8(8)
C11 C6 C9 108.8(8)
C5 C6 C9 106.9(8)
C11 C6 C7 109.9(8)
C5 C6 C7 109.2(8)
C9 C6 C7 111.3(8)
C8 C7 C6 116.8(9)
C8 C7 H7A 108.1
C6 C7 H7A 108.1
C8 C7 H7B 108.1
C6 C7 H7B 108.1
H7A C7 H7B 107.3
C7 C8 H8A 109.5
C7 C8 H8B 109.5
H8A C8 H8B 109.5
C7 C8 H8C 109.5
H8A C8 H8C 109.5
H8B C8 H8C 109.5
C10 C9 C6 114.7(9)
C10 C9 H9A 108.6
C6 C9 H9A 108.6
C10 C9 H9B 108.6
C6 C9 H9B 108.6
H9A C9 H9B 107.6
C9 C10 H10A 109.5
C9 C10 H10B 109.5
H10A C10 H10B 109.5
C9 C10 H10C 109.5
H10A C10 H10C 109.5
H10B C10 H10C 109.5
N3 C11 C12 109.1(8)
N3 C11 C6 121.0(8)
C12 C11 C6 129.4(9)
C13 C12 C11 107.6(9)
C13 C12 H12 126.2
C11 C12 H12 126.2
C12 C13 C14 106.1(9)
C12 C13 H13 127.0
C14 C13 H13 127.0
N3 C14 C13 110.1(8)
N3 C14 C15 121.2(9)
C13 C14 C15 128.6(9)
N4 C15 C14 120.1(9)
N4 C15 H15 120.0
C14 C15 H15 120.0
C17 C16 C29 121.7(9)
C17 C16 N4 120.1(9)
C29 C16 N4 118.1(8)
C16 C17 C18 119.9(10)
C16 C17 H17 120.1
C18 C17 H17 120.1
C19 C18 C17 121.0(10)
C19 C18 H18 119.5
C17 C18 H18 119.5
C18 C19 C20 121.1(9)
C18 C19 H19 119.4
C20 C19 H19 119.4
C21 C20 C19 122.7(9)
C21 C20 C29 118.7(9)
C19 C20 C29 118.6(9)
C22 C21 C20 122.4(9)
C22 C21 H21 118.8
C20 C21 H21 118.8
C21 C22 C23 123.3(9)
C21 C22 C27 118.3(9)
C23 C22 C27 118.3(9)
C24 C23 C22 121.3(10)
C24 C23 H23 119.4
C22 C23 H23 119.4
C23 C24 C25 120.7(10)
C23 C24 H24 119.6
C25 C24 H24 119.6
C26 C25 C24 120.0(10)
C26 C25 H25 120.0
C24 C25 H25 120.0
C25 C26 C27 121.1(9)
C25 C26 N5 121.2(9)
C27 C26 N5 117.6(9)
C28 C27 C26 121.9(9)
C28 C27 C22 119.6(9)
C26 C27 C22 118.5(9)
C27 C28 C29 122.2(9)
C27 C28 H28 118.9
C29 C28 H28 118.9
C28 C29 C16 123.6(9)
C28 C29 C20 118.7(9)
C16 C29 C20 117.6(9)
N5 C30 C31 121.9(9)
N5 C30 H30 119.1
C31 C30 H30 119.1
N6 C31 C32 111.0(9)
N6 C31 C30 121.0(9)
C32 C31 C30 128.0(10)
C33 C32 C31 105.4(9)
C33 C32 H32 127.3
C31 C32 H32 127.3
C32 C33 C34 108.3(9)
C32 C33 H33 125.8
C34 C33 H33 125.8
N6 C34 C33 109.2(9)
N6 C34 C35 123.8(9)
C33 C34 C35 126.7(9)
C40 C35 C34 115.6(8)
C40 C35 C36 107.1(8)
C34 C35 C36 108.8(8)
C40 C35 C38 107.2(8)
C34 C35 C38 109.3(8)
C36 C35 C38 108.7(8)
C37 C36 C35 114.2(8)
C37 C36 H36A 108.7
C35 C36 H36A 108.7
C37 C36 H36B 108.7
C35 C36 H36B 108.7
H36A C36 H36B 107.6
C36 C37 H37A 109.5
C36 C37 H37B 109.5
H37A C37 H37B 109.5
C36 C37 H37C 109.5
H37A C37 H37C 109.5
H37B C37 H37C 109.5
C39 C38 C35 113.9(8)
C39 C38 H38A 108.8
C35 C38 H38A 108.8
C39 C38 H38B 108.8
C35 C38 H38B 108.8
H38A C38 H38B 107.7
C38 C39 H39A 109.5
C38 C39 H39B 109.5
H39A C39 H39B 109.5
C38 C39 H39C 109.5
H39A C39 H39C 109.5
H39B C39 H39C 109.5
N7 C40 C41 109.7(8)
N7 C40 C35 124.8(8)
C41 C40 C35 125.4(9)
C42 C41 C40 108.0(9)
C42 C41 H41 126.0
C40 C41 H41 126.0
C41 C42 C43 106.6(9)
C41 C42 H42 126.7
C43 C42 H42 126.7
C42 C43 N7 109.1(8)
C42 C43 C44 131.4(9)
N7 C43 C44 119.5(8)
N8 C44 C43 122.4(9)
N8 C44 H44 118.8
C43 C44 H44 118.8
C46 C45 N8 122.5(9)
C46 C45 C58 120.5(9)
N8 C45 C58 117.0(8)
C45 C46 C47 120.6(10)
C45 C46 H46 119.7
C47 C46 H46 119.7
C48 C47 C46 120.4(10)
C48 C47 H47 119.8
C46 C47 H47 119.8
C47 C48 C49 121.6(9)
C47 C48 H48 119.2
C49 C48 H48 119.2
C50 C49 C48 124.5(9)
C50 C49 C58 117.9(9)
C48 C49 C58 117.6(9)
C49 C50 C51 122.8(9)
C49 C50 H50 118.6
C51 C50 H50 118.6
C50 C51 C52 122.5(9)
C50 C51 C56 118.3(9)
C52 C51 C56 119.1(10)
C53 C52 C51 120.4(10)
C53 C52 H52 119.8
C51 C52 H52 119.8
C52 C53 C54 120.7(10)
C52 C53 H53 119.6
C54 C53 H53 119.6
C55 C54 C53 120.0(10)
C55 C54 H54 120.0
C53 C54 H54 120.0
C54 C55 C56 121.0(10)
C54 C55 N1 119.7(9)
C56 C55 N1 119.1(8)
C57 C56 C55 121.6(9)
C57 C56 C51 119.8(9)
C55 C56 C51 118.6(9)
C56 C57 C58 122.8(9)
C56 C57 H57 118.6
C58 C57 H57 118.6
C57 C58 C45 122.4(9)
C57 C58 C49 118.5(9)
C45 C58 C49 119.2(9)
N9 C59 C60 125.3(10)
N9 C59 H59 117.4
C60 C59 H59 117.4
C61 C60 C59 119.6(11)
C61 C60 H60 120.2
C59 C60 H60 120.2
C60 C61 C62 118.1(12)
C60 C61 H61 120.9
C62 C61 H61 120.9
C63 C62 C61 118.0(11)
C63 C62 H62 121.0
C61 C62 H62 121.0
N9 C63 C62 125.0(11)
N9 C63 H63 117.5
C62 C63 H63 117.5
N10 C64 C65 122.4(9)
N10 C64 H64 118.8
C65 C64 H64 118.8
C64 C65 C66 118.9(10)
C64 C65 H65 120.6
C66 C65 H65 120.6
C67 C66 C65 118.0(10)
C67 C66 H66 121.0
C65 C66 H66 121.0
C66 C67 C68 119.4(10)
C66 C67 H67 120.3
C68 C67 H67 120.3
N10 C68 C67 123.4(10)
N10 C68 H68 118.3
C67 C68 H68 118.3
N11 C69 C70 127.6(15)
N11 C69 H69 116.2
C70 C69 H69 116.2
C69 C70 C71 115.9(15)
C69 C70 H70 122.0
C71 C70 H70 122.0
C70 C71 C72 118.7(14)
C70 C71 H71 120.7
C72 C71 H71 120.7
C73 C72 C71 118.0(15)
C73 C72 H72 121.0
C71 C72 H72 121.0
N11 C73 C72 122.2(15)
N11 C73 H73 118.9
C72 C73 H73 118.9
C75 C74 N12 125.6(19)
C75 C74 H74 117.2
N12 C74 H74 117.2
C74 C75 C76 121.0(18)
C74 C75 H75 119.5
C76 C75 H75 119.5
C75 C76 C77 117.2(18)
C75 C76 H76 121.4
C77 C76 H76 121.4
C78 C77 C76 120.2(19)
C78 C77 H77 119.9
C76 C77 H77 119.9
C77 C78 N12 120.2(16)
C77 C78 H78 119.9
N12 C78 H78 119.9
C80 C79 N13 125.9(16)
C80 C79 H79 117.1
N13 C79 H79 117.1
C79 C80 C81 118.8(17)
C79 C80 H80 120.6
C81 C80 H80 120.6
C82 C81 C80 117.9(17)
C82 C81 H81 121.0
C80 C81 H81 121.0
C83 C82 C81 119.3(17)
C83 C82 H82 120.4
C81 C82 H82 120.4
N13 C83 C82 123.7(16)
N13 C83 H83 118.2
C82 C83 H83 118.2
C1 N1 C55 118.7(8)
C1 N1 U1 110.2(6)
C55 N1 U1 128.2(6)
C5 N2 C2 105.3(7)
C5 N2 U1 137.5(6)
C2 N2 U1 111.3(6)
C11 N3 C14 107.1(8)
C11 N3 U1 137.0(6)
C14 N3 U1 112.7(6)
C15 N4 C16 118.2(8)
C15 N4 U1 112.1(6)
C16 N4 U1 127.7(6)
C30 N5 C26 117.8(8)
C30 N5 U2 114.2(6)
C26 N5 U2 126.0(6)
C34 N6 C31 106.0(8)
C34 N6 U2 138.2(6)
C31 N6 U2 114.3(6)
C40 N7 C43 106.5(7)
C40 N7 U2 138.7(6)
C43 N7 U2 114.2(5)
C44 N8 C45 118.3(8)
C44 N8 U2 114.9(6)
C45 N8 U2 126.0(5)
C59 N9 C63 113.8(9)
C59 N9 U2 121.4(7)
C63 N9 U2 123.6(7)
C68 N10 C64 117.8(8)
C68 N10 U1 126.1(7)
C64 N10 U1 116.1(6)
C69 N11 C73 117.5(14)
C74 N12 C78 115.7(15)
C79 N13 C83 114.4(14)
O1 U1 N2 94.6(2)
O1 U1 N3 92.9(3)
N2 U1 N3 71.1(2)
O1 U1 N1 94.3(2)
N2 U1 N1 68.1(2)
N3 U1 N1 139.0(2)
O1 U1 N4 90.9(2)
N2 U1 N4 138.9(3)
N3 U1 N4 67.9(2)
N1 U1 N4 152.0(2)
O1 U1 N10 88.2(2)
N2 U1 N10 143.8(2)
N3 U1 N10 144.9(2)
N1 U1 N10 75.7(2)
N4 U1 N10 77.0(2)
O1 U1 I1 171.50(16)
N2 U1 I1 93.85(18)
N3 U1 I1 89.64(19)
N1 U1 I1 89.09(17)
N4 U1 I1 82.51(17)
N10 U1 I1 85.09(17)
O2 U2 O1 94.4(3)
O2 U2 N7 142.6(2)
O1 U2 N7 98.6(2)
O2 U2 N6 140.2(3)
O1 U2 N6 105.4(2)
N7 U2 N6 68.7(2)
O2 U2 N8 76.3(2)
O1 U2 N8 101.1(2)
N7 U2 N8 66.9(2)
N6 U2 N8 130.8(2)
O2 U2 N5 75.2(3)
O1 U2 N5 103.3(2)
N7 U2 N5 134.0(2)
N6 U2 N5 66.8(2)
N8 U2 N5 143.6(3)
O2 U2 N9 82.9(3)
O1 U2 N9 176.3(2)
N7 U2 N9 82.3(2)
N6 U2 N9 78.3(2)
N8 U2 N9 76.0(2)
N5 U2 N9 78.3(2)
U1 O1 U2 177.1(3)
U2 O2 H2 163(10)

loop_
_geom_bond_atom_site_label_1
_geom_bond_atom_site_label_2
_geom_bond_distance
C1 N1 1.287(11)
C1 C2 1.413(13)
C1 H1 0.9500
C2 N2 1.406(12)
C2 C3 1.408(14)
C3 C4 1.375(14)
C3 H3 0.9500
C4 C5 1.411(13)
C4 H4 0.9500
C5 N2 1.354(11)
C5 C6 1.532(14)
C6 C11 1.511(13)
C6 C9 1.541(14)
C6 C7 1.569(13)
C7 C8 1.518(14)
C7 H7A 0.9900
C7 H7B 0.9900
C8 H8A 0.9800
C8 H8B 0.9800
C8 H8C 0.9800
C9 C10 1.515(13)
C9 H9A 0.9900
C9 H9B 0.9900
C10 H10A 0.9800
C10 H10B 0.9800
C10 H10C 0.9800
C11 N3 1.358(11)
C11 C12 1.413(13)
C12 C13 1.390(14)
C12 H12 0.9500
C13 C14 1.398(13)
C13 H13 0.9500
C14 N3 1.383(12)
C14 C15 1.414(13)
C15 N4 1.320(11)
C15 H15 0.9500
C16 C17 1.358(13)
C16 C29 1.430(13)
C16 N4 1.441(11)
C17 C18 1.424(13)
C17 H17 0.9500
C18 C19 1.345(14)
C18 H18 0.9500
C19 C20 1.427(13)
C19 H19 0.9500
C20 C21 1.386(13)
C20 C29 1.446(13)
C21 C22 1.381(13)
C21 H21 0.9500
C22 C23 1.427(14)
C22 C27 1.446(13)
C23 C24 1.354(14)
C23 H23 0.9500
C24 C25 1.430(14)
C24 H24 0.9500
C25 C26 1.366(13)
C25 H25 0.9500
C26 C27 1.426(14)
C26 N5 1.434(12)
C27 C28 1.369(13)
C28 C29 1.387(13)
C28 H28 0.9500
C30 N5 1.296(12)
C30 C31 1.418(13)
C30 H30 0.9500
C31 N6 1.377(12)
C31 C32 1.384(13)
C32 C33 1.381(14)
C32 H32 0.9500
C33 C34 1.396(13)
C33 H33 0.9500
C34 N6 1.359(11)
C34 C35 1.512(14)
C35 C40 1.508(13)
C35 C36 1.569(13)
C35 C38 1.584(13)
C36 C37 1.538(14)
C36 H36A 0.9900
C36 H36B 0.9900
C37 H37A 0.9800
C37 H37B 0.9800
C37 H37C 0.9800
C38 C39 1.527(13)
C38 H38A 0.9900
C38 H38B 0.9900
C39 H39A 0.9800
C39 H39B 0.9800
C39 H39C 0.9800
C40 N7 1.359(11)
C40 C41 1.402(13)
C41 C42 1.380(13)
C41 H41 0.9500
C42 C43 1.403(12)
C42 H42 0.9500
C43 N7 1.404(11)
C43 C44 1.414(13)
C44 N8 1.289(11)
C44 H44 0.9500
C45 C46 1.361(13)
C45 N8 1.424(11)
C45 C58 1.434(13)
C46 C47 1.427(13)
C46 H46 0.9500
C47 C48 1.374(14)
C47 H47 0.9500
C48 C49 1.414(13)
C48 H48 0.9500
C49 C50 1.389(13)
C49 C58 1.462(12)
C50 C51 1.412(14)
C50 H50 0.9500
C51 C52 1.419(14)
C51 C56 1.421(13)
C52 C53 1.355(14)
C52 H52 0.9500
C53 C54 1.420(14)
C53 H53 0.9500
C54 C55 1.354(13)
C54 H54 0.9500
C55 C56 1.419(13)
C55 N1 1.430(12)
C56 C57 1.377(13)
C57 C58 1.393(13)
C57 H57 0.9500
C59 N9 1.330(12)
C59 C60 1.363(14)
C59 H59 0.9500
C60 C61 1.342(15)
C60 H60 0.9500
C61 C62 1.381(16)
C61 H61 0.9500
C62 C63 1.374(14)
C62 H62 0.9500
C63 N9 1.341(12)
C63 H63 0.9500
C64 N10 1.329(11)
C64 C65 1.385(13)
C64 H64 0.9500
C65 C66 1.393(15)
C65 H65 0.9500
C66 C67 1.355(15)
C66 H66 0.9500
C67 C68 1.379(13)
C67 H67 0.9500
C68 N10 1.320(11)
C68 H68 0.9500
C69 N11 1.249(15)
C69 C70 1.337(16)
C69 H69 0.9500
C70 C71 1.341(17)
C70 H70 0.9500
C71 C72 1.374(18)
C71 H71 0.9500
C72 C73 1.365(18)
C72 H72 0.9500
C73 N11 1.281(16)
C73 H73 0.9500
C74 C75 1.26(2)
C74 N12 1.335(19)
C74 H74 0.9500
C75 C76 1.35(2)
C75 H75 0.9500
C76 C77 1.37(2)
C76 H76 0.9500
C77 C78 1.36(2)
C77 H77 0.9500
C78 N12 1.37(2)
C78 H78 0.9500
C79 C80 1.322(19)
C79 N13 1.344(17)
C79 H79 0.9500
C80 C81 1.38(2)
C80 H80 0.9500
C81 C82 1.37(2)
C81 H81 0.9500
C82 C83 1.36(2)
C82 H82 0.9500
C83 N13 1.352(18)
C83 H83 0.9500
N1 U1 2.551(7)
N2 U1 2.417(7)
N3 U1 2.439(7)
N4 U1 2.556(7)
N5 U2 2.588(7)
N6 U2 2.523(8)
N7 U2 2.510(7)
N8 U2 2.569(7)
N9 U2 2.629(8)
N10 U1 2.656(7)
I1 U1 3.1031(8)
U1 O1 2.047(6)
U2 O2 2.066(7)
U2 O1 2.202(6)
O2 H2 0.82(2)

loop_
_geom_torsion_atom_site_label_1
_geom_torsion_atom_site_label_2
_geom_torsion_atom_site_label_3
_geom_torsion_atom_site_label_4
_geom_torsion
N1 C1 C2 N2 -6.6(15)
N1 C1 C2 C3 179.8(11)
N2 C2 C3 C4 0.0(13)
C1 C2 C3 C4 174.0(11)
C2 C3 C4 C5 -1.1(14)
C3 C4 C5 N2 1.9(13)
C3 C4 C5 C6 -172.2(11)
N2 C5 C6 C11 54.3(12)
C4 C5 C6 C11 -132.1(11)
N2 C5 C6 C9 -64.1(11)
C4 C5 C6 C9 109.5(12)
N2 C5 C6 C7 175.4(9)
C4 C5 C6 C7 -11.0(15)
C11 C6 C7 C8 -162.7(9)
C5 C6 C7 C8 75.6(11)
C9 C6 C7 C8 -42.2(12)
C11 C6 C9 C10 60.5(11)
C5 C6 C9 C10 -179.8(8)
C7 C6 C9 C10 -60.6(11)
C5 C6 C11 N3 -51.5(12)
C9 C6 C11 N3 65.7(11)
C7 C6 C11 N3 -172.3(8)
C5 C6 C11 C12 137.5(10)
C9 C6 C11 C12 -105.3(12)
C7 C6 C11 C12 16.7(14)
N3 C11 C12 C13 -0.9(12)
C6 C11 C12 C13 170.9(10)
C11 C12 C13 C14 0.2(12)
C12 C13 C14 N3 0.6(11)
C12 C13 C14 C15 -174.9(10)
N3 C14 C15 N4 3.7(14)
C13 C14 C15 N4 178.8(9)
C29 C16 C17 C18 -0.1(15)
N4 C16 C17 C18 176.2(8)
C16 C17 C18 C19 -1.4(15)
C17 C18 C19 C20 1.2(15)
C18 C19 C20 C21 -179.6(9)
C18 C19 C20 C29 0.5(14)
C19 C20 C21 C22 179.2(9)
C29 C20 C21 C22 -0.9(14)
C20 C21 C22 C23 177.4(9)
C20 C21 C22 C27 -0.2(14)
C21 C22 C23 C24 -177.7(10)
C27 C22 C23 C24 -0.1(15)
C22 C23 C24 C25 -1.5(17)
C23 C24 C25 C26 1.2(17)
C24 C25 C26 C27 0.8(15)
C24 C25 C26 N5 -177.4(9)
C25 C26 C27 C28 175.5(9)
N5 C26 C27 C28 -6.2(14)
C25 C26 C27 C22 -2.4(14)
N5 C26 C27 C22 175.9(8)
C21 C22 C27 C28 1.8(14)
C23 C22 C27 C28 -175.9(9)
C21 C22 C27 C26 179.7(9)
C23 C22 C27 C26 2.0(14)
C26 C27 C28 C29 179.9(9)
C22 C27 C28 C29 -2.2(14)
C27 C28 C29 C16 -176.5(9)
C27 C28 C29 C20 1.0(14)
C17 C16 C29 C28 179.2(9)
N4 C16 C29 C28 2.9(14)
C17 C16 C29 C20 1.8(14)
N4 C16 C29 C20 -174.6(8)
C21 C20 C29 C28 0.6(13)
C19 C20 C29 C28 -179.6(8)
C21 C20 C29 C16 178.2(8)
C19 C20 C29 C16 -1.9(13)
N5 C30 C31 N6 -2.8(15)
N5 C30 C31 C32 177.7(10)
N6 C31 C32 C33 -1.6(12)
C30 C31 C32 C33 178.0(10)
C31 C32 C33 C34 0.5(12)
C32 C33 C34 N6 0.8(12)
C32 C33 C34 C35 174.8(9)
N6 C34 C35 C40 -36.8(13)
C33 C34 C35 C40 150.1(10)
N6 C34 C35 C36 -157.2(9)
C33 C34 C35 C36 29.6(13)
N6 C34 C35 C38 84.3(11)
C33 C34 C35 C38 -88.9(12)
C40 C35 C36 C37 -61.4(11)
C34 C35 C36 C37 64.2(11)
C38 C35 C36 C37 -176.9(8)
C40 C35 C38 C39 -172.5(9)
C34 C35 C38 C39 61.6(11)
C36 C35 C38 C39 -57.0(11)
C34 C35 C40 N7 23.8(13)
C36 C35 C40 N7 145.2(9)
C38 C35 C40 N7 -98.3(10)
C34 C35 C40 C41 -160.7(9)
C36 C35 C40 C41 -39.3(13)
C38 C35 C40 C41 77.2(12)
N7 C40 C41 C42 -1.8(12)
C35 C40 C41 C42 -177.9(9)
C40 C41 C42 C43 -0.3(11)
C41 C42 C43 N7 2.2(11)
C41 C42 C43 C44 -175.3(10)
C42 C43 C44 N8 178.8(10)
N7 C43 C44 N8 1.5(14)
N8 C45 C46 C47 179.1(8)
C58 C45 C46 C47 -1.7(13)
C45 C46 C47 C48 1.1(14)
C46 C47 C48 C49 -0.7(15)
C47 C48 C49 C50 179.1(9)
C47 C48 C49 C58 0.9(14)
C48 C49 C50 C51 -177.6(9)
C58 C49 C50 C51 0.6(13)
C49 C50 C51 C52 177.3(9)
C49 C50 C51 C56 0.3(14)
C50 C51 C52 C53 -176.8(9)
C56 C51 C52 C53 0.2(14)
C51 C52 C53 C54 1.3(15)
C52 C53 C54 C55 -3.2(15)
C53 C54 C55 C56 3.5(15)
C53 C54 C55 N1 -172.7(8)
C54 C55 C56 C57 177.3(9)
N1 C55 C56 C57 -6.5(13)
C54 C55 C56 C51 -1.9(14)
N1 C55 C56 C51 174.3(8)
C50 C51 C56 C57 -2.1(13)
C52 C51 C56 C57 -179.2(8)
C50 C51 C56 C55 177.2(8)
C52 C51 C56 C55 0.0(13)
C55 C56 C57 C58 -176.2(8)
C51 C56 C57 C58 3.0(13)
C56 C57 C58 C45 177.9(8)
C56 C57 C58 C49 -2.0(13)
C46 C45 C58 C57 -178.1(8)
N8 C45 C58 C57 1.2(13)
C46 C45 C58 C49 1.8(13)
N8 C45 C58 C49 -178.9(8)
C50 C49 C58 C57 0.2(13)
C48 C49 C58 C57 178.5(8)
C50 C49 C58 C45 -179.7(8)
C48 C49 C58 C45 -1.4(12)
N9 C59 C60 C61 -1.9(17)
C59 C60 C61 C62 3.9(17)
C60 C61 C62 C63 -4.5(17)
C61 C62 C63 N9 3.2(17)
N10 C64 C65 C66 1.8(15)
C64 C65 C66 C67 -0.9(16)
C65 C66 C67 C68 -0.9(16)
C66 C67 C68 N10 1.9(16)
N11 C69 C70 C71 4(2)
C69 C70 C71 C72 -4(2)
C70 C71 C72 C73 3(2)
C71 C72 C73 N11 -1(2)
N12 C74 C75 C76 -5(3)
C74 C75 C76 C77 4(3)
C75 C76 C77 C78 -1(3)
C76 C77 C78 N12 1(3)
N13 C79 C80 C81 3(2)
C79 C80 C81 C82 -1(2)
C80 C81 C82 C83 0(2)
C81 C82 C83 N13 -1(3)
C2 C1 N1 C55 -179.5(9)
C2 C1 N1 U1 -17.4(12)
C54 C55 N1 C1 -105.2(11)
C56 C55 N1 C1 78.6(11)
C54 C55 N1 U1 96.4(10)
C56 C55 N1 U1 -79.9(10)
C4 C5 N2 C2 -1.9(11)
C6 C5 N2 C2 172.9(9)
C4 C5 N2 U1 147.2(8)
C6 C5 N2 U1 -38.1(14)
C3 C2 N2 C5 1.2(12)
C1 C2 N2 C5 -173.7(9)
C3 C2 N2 U1 -156.9(8)
C1 C2 N2 U1 28.2(11)
C12 C11 N3 C14 1.2(11)
C6 C11 N3 C14 -171.4(8)
C12 C11 N3 U1 -156.0(7)
C6 C11 N3 U1 31.4(14)
C13 C14 N3 C11 -1.1(11)
C15 C14 N3 C11 174.8(9)
C13 C14 N3 U1 162.2(6)
C15 C14 N3 U1 -21.9(11)
C14 C15 N4 C16 -179.1(8)
C14 C15 N4 U1 15.6(11)
C17 C16 N4 C15 108.3(11)
C29 C16 N4 C15 -75.3(11)
C17 C16 N4 U1 -89.0(10)
C29 C16 N4 U1 87.4(10)
C31 C30 N5 C26 177.3(9)
C31 C30 N5 U2 12.3(12)
C25 C26 N5 C30 -57.4(13)
C27 C26 N5 C30 124.4(10)
C25 C26 N5 U2 105.7(10)
C27 C26 N5 U2 -72.6(10)
C33 C34 N6 C31 -1.8(11)
C35 C34 N6 C31 -175.9(9)
C33 C34 N6 U2 -166.4(7)
C35 C34 N6 U2 19.4(15)
C32 C31 N6 C34 2.1(11)
C30 C31 N6 C34 -177.5(9)
C32 C31 N6 U2 171.0(7)
C30 C31 N6 U2 -8.7(11)
C41 C40 N7 C43 3.2(11)
C35 C40 N7 C43 179.3(9)
C41 C40 N7 U2 -167.0(7)
C35 C40 N7 U2 9.1(15)
C42 C43 N7 C40 -3.3(10)
C44 C43 N7 C40 174.5(8)
C42 C43 N7 U2 169.6(6)
C44 C43 N7 U2 -12.6(11)
C43 C44 N8 C45 -179.6(9)
C43 C44 N8 U2 10.3(12)
C46 C45 N8 C44 88.5(11)
C58 C45 N8 C44 -90.7(10)
C46 C45 N8 U2 -102.6(9)
C58 C45 N8 U2 78.1(10)
C60 C59 N9 C63 0.4(15)
C60 C59 N9 U2 168.7(8)
C62 C63 N9 C59 -1.1(15)
C62 C63 N9 U2 -169.1(8)
C67 C68 N10 C64 -1.0(14)
C67 C68 N10 U1 178.1(7)
C65 C64 N10 C68 -0.9(13)
C65 C64 N10 U1 179.9(7)
C70 C69 N11 C73 -2(2)
C72 C73 N11 C69 0(2)
C75 C74 N12 C78 4(3)
C77 C78 N12 C74 -2(2)
C80 C79 N13 C83 -4(2)
C82 C83 N13 C79 2(2)
C5 N2 U1 O1 -80.3(9)
C2 N2 U1 O1 67.6(7)
C5 N2 U1 N3 11.2(9)
C2 N2 U1 N3 159.1(7)
C5 N2 U1 N1 -173.0(10)
C2 N2 U1 N1 -25.2(6)
C5 N2 U1 N4 16.5(11)
C2 N2 U1 N4 164.3(6)
C5 N2 U1 N10 -173.5(8)
C2 N2 U1 N10 -25.7(9)
C5 N2 U1 I1 99.5(9)
C2 N2 U1 I1 -112.6(6)
C11 N3 U1 O1 86.6(9)
C14 N3 U1 O1 -69.7(6)
C11 N3 U1 N2 -7.3(9)
C14 N3 U1 N2 -163.7(7)
C11 N3 U1 N1 -13.3(11)
C14 N3 U1 N1 -169.7(5)
C11 N3 U1 N4 176.4(10)
C14 N3 U1 N4 20.1(6)
C11 N3 U1 N10 177.6(8)
C14 N3 U1 N10 21.2(9)
C11 N3 U1 I1 -101.5(9)
C14 N3 U1 I1 102.1(6)
C1 N1 U1 O1 -70.8(7)
C55 N1 U1 O1 89.1(7)
C1 N1 U1 N2 22.5(6)
C55 N1 U1 N2 -177.6(8)
C1 N1 U1 N3 28.6(8)
C55 N1 U1 N3 -171.5(7)
C1 N1 U1 N4 -170.9(6)
C55 N1 U1 N4 -11.0(10)
C1 N1 U1 N10 -157.8(7)
C55 N1 U1 N10 2.1(7)
C1 N1 U1 I1 117.0(6)
C55 N1 U1 I1 -83.1(7)
C15 N4 U1 O1 73.9(6)
C16 N4 U1 O1 -89.7(7)
C15 N4 U1 N2 -24.2(8)
C16 N4 U1 N2 172.2(7)
C15 N4 U1 N3 -18.8(6)
C16 N4 U1 N3 177.6(8)
C15 N4 U1 N1 174.8(6)
C16 N4 U1 N1 11.2(10)
C15 N4 U1 N10 161.8(7)
C16 N4 U1 N10 -1.7(7)
C15 N4 U1 I1 -111.5(6)
C16 N4 U1 I1 84.9(7)
C68 N10 U1 O1 -169.6(7)
C64 N10 U1 O1 9.6(6)
C68 N10 U1 N2 -74.3(8)
C64 N10 U1 N2 104.9(7)
C68 N10 U1 N3 97.9(8)
C64 N10 U1 N3 -82.9(7)
C68 N10 U1 N1 -74.7(7)
C64 N10 U1 N1 104.4(6)
C68 N10 U1 N4 99.0(7)
C64 N10 U1 N4 -81.8(6)
C68 N10 U1 I1 15.6(7)
C64 N10 U1 I1 -165.3(6)
C40 N7 U2 O2 -167.8(8)
C43 N7 U2 O2 22.5(8)
C40 N7 U2 O1 83.2(9)
C43 N7 U2 O1 -86.5(6)
C40 N7 U2 N6 -20.0(9)
C43 N7 U2 N6 170.3(7)
C40 N7 U2 N8 -178.4(10)
C43 N7 U2 N8 11.9(6)
C40 N7 U2 N5 -34.9(11)
C43 N7 U2 N5 155.4(6)
C40 N7 U2 N9 -100.4(9)
C43 N7 U2 N9 90.0(6)
C34 N6 U2 O2 155.0(9)
C31 N6 U2 O2 -8.8(8)
C34 N6 U2 O1 -88.1(9)
C31 N6 U2 O1 108.1(6)
C34 N6 U2 N7 5.3(9)
C31 N6 U2 N7 -158.5(7)
C34 N6 U2 N8 31.9(10)
C31 N6 U2 N8 -131.9(6)
C34 N6 U2 N5 173.7(10)
C31 N6 U2 N5 9.9(6)
C34 N6 U2 N9 91.5(9)
C31 N6 U2 N9 -72.3(6)
C44 N8 U2 O2 175.0(7)
C45 N8 U2 O2 5.8(7)
C44 N8 U2 O1 83.2(7)
C45 N8 U2 O1 -86.0(7)
C44 N8 U2 N7 -11.6(6)
C45 N8 U2 N7 179.2(8)
C44 N8 U2 N6 -38.5(8)
C45 N8 U2 N6 152.3(7)
C44 N8 U2 N5 -145.6(6)
C45 N8 U2 N5 45.2(9)
C44 N8 U2 N9 -99.1(7)
C45 N8 U2 N9 91.7(8)
C30 N5 U2 O2 156.2(7)
C26 N5 U2 O2 -7.3(7)
C30 N5 U2 O1 -112.7(7)
C26 N5 U2 O1 83.7(8)
C30 N5 U2 N7 3.6(8)
C26 N5 U2 N7 -160.0(7)
C30 N5 U2 N6 -11.5(6)
C26 N5 U2 N6 -175.0(8)
C30 N5 U2 N8 116.6(7)
C26 N5 U2 N8 -47.0(9)
C30 N5 U2 N9 70.6(7)
C26 N5 U2 N9 -92.9(8)
C59 N9 U2 O2 9.9(7)
C63 N9 U2 O2 176.9(8)
C59 N9 U2 O1 -31(4)
C63 N9 U2 O1 136(3)
C59 N9 U2 N7 -135.7(7)
C63 N9 U2 N7 31.3(7)
C59 N9 U2 N6 154.6(7)
C63 N9 U2 N6 -38.4(7)
C59 N9 U2 N8 -67.7(7)
C63 N9 U2 N8 99.3(8)
C59 N9 U2 N5 86.2(7)
C63 N9 U2 N5 -106.8(8)
N2 U1 O1 U2 -125(6)
N3 U1 O1 U2 164(6)
N1 U1 O1 U2 -57(6)
N4 U1 O1 U2 96(6)
N10 U1 O1 U2 19(6)
I1 U1 O1 U2 56(7)
O2 U2 O1 U1 -21(6)
N7 U2 O1 U1 124(6)
N6 U2 O1 U1 -166(6)
N8 U2 O1 U1 56(6)
N5 U2 O1 U1 -97(6)
N9 U2 O1 U1 19(9)

loop_
_platon_squeeze_void_nr
_platon_squeeze_void_average_x
_platon_squeeze_void_average_y
_platon_squeeze_void_average_z
_platon_squeeze_void_volume
_platon_squeeze_void_count_electrons
_platon_squeeze_void_content
1 0.000 0.500 0.500 203 31 ' '
